data_4518199
loop_
_publ_author_name
'S\'anchez-Page, Beatriz'
'Munarriz, Julen'
'Jim\'enez, M. Victoria'
'P\'erez-Torrente, Jes\'us J.'
'Blasco, Javier'
'Subias, Gloria'
'Passarelli, Vincenzo'
'\'Alvarez, Patricia'

_publ_section_title
;
 \b-(Z) Selectivity Control by Cyclometalated Rhodium(III)--Triazolylidene
 Homogeneous and Heterogeneous Terminal Alkyne Hydrosilylation Catalysts
;
_journal_issue 22
_journal_name_full 'ACS Catalysis'
_journal_page_first 13334
_journal_page_last 13351
_journal_paper_doi 10.1021/acscatal.0c03295
_journal_volume 10
_journal_year 2020
_chemical_formula_moiety 'C25 H27 I N3 Rh, C H Cl3'
_chemical_formula_sum 'C26 H28 Cl3 I N3 Rh'
_chemical_formula_weight 718.67
_space_group_crystal_system monoclinic
_space_group_IT_number 14
_space_group_name_Hall '-P 2ybc'
_space_group_name_H-M_alt 'P 1 21/c 1'
_atom_sites_solution_hydrogens geom
_atom_sites_solution_primary heavy
_atom_sites_solution_secondary difmap
_audit_creation_method SHELXL-2014/7
_audit_update_record
;
2020-02-14 deposited with the CCDC.	2020-07-28 downloaded from the CCDC.
;
_cell_angle_alpha 90
_cell_angle_beta 113.1940(10)
_cell_angle_gamma 90
_cell_formula_units_Z 4
_cell_length_a 17.6520(18)
_cell_length_b 12.0217(12)
_cell_length_c 14.0368(14)
_cell_measurement_reflns_used 4777
_cell_measurement_temperature 100(2)
_cell_measurement_theta_max 28.256
_cell_measurement_theta_min 2.315
_cell_volume 2738.0(5)
_computing_cell_refinement 'SAINT+ in APEX2 (Bruker AXS,2008)'
_computing_data_collection 'SMART in APEX2 (Bruker AXS,2008)'
_computing_data_reduction 'SAINT+ in APEX2 (Bruker AXS,2008)'
_computing_molecular_graphics 'XP program, SHELXTL v6.12, Bruker2000'
_computing_publication_material 'XCIF program, PLATON(Spek, 1998)'
_computing_structure_refinement 'SHELXL-2014/7 (Sheldrick, 2014)'
_computing_structure_solution 'SHELXS-2013 (Sheldrick, 2008)'
_diffrn_ambient_temperature 100(2)
_diffrn_detector_area_resol_mean 8.26
_diffrn_measured_fraction_theta_full 1.000
_diffrn_measured_fraction_theta_max 1.000
_diffrn_measurement_device_type 'Bruker APEX DUO system'
_diffrn_measurement_method '\w and \f rotations with narrow frames'
_diffrn_radiation_monochromator graphite
_diffrn_radiation_source 'fine-focus sealed tube'
_diffrn_radiation_type MoK\a
_diffrn_radiation_wavelength 0.71073
_diffrn_reflns_av_R_equivalents 0.0821
_diffrn_reflns_av_unetI/netI 0.0740
_diffrn_reflns_Laue_measured_fraction_full 1.000
_diffrn_reflns_Laue_measured_fraction_max 1.000
_diffrn_reflns_limit_h_max 22
_diffrn_reflns_limit_h_min -22
_diffrn_reflns_limit_k_max 15
_diffrn_reflns_limit_k_min -15
_diffrn_reflns_limit_l_max 17
_diffrn_reflns_limit_l_min -17
_diffrn_reflns_number 27926
_diffrn_reflns_point_group_measured_fraction_full 1.000
_diffrn_reflns_point_group_measured_fraction_max 1.000
_diffrn_reflns_theta_full 25.000
_diffrn_reflns_theta_max 26.372
_diffrn_reflns_theta_min 2.108
_exptl_absorpt_coefficient_mu 2.064
_exptl_absorpt_correction_T_max 0.8373
_exptl_absorpt_correction_T_min 0.7419
_exptl_absorpt_correction_type multi-scan
_exptl_absorpt_process_details
; 
 Multi-scan correction included in APEX2 package (Bruker AXS, 2008)
;
_exptl_crystal_colour orange
_exptl_crystal_density_diffrn 1.743
_exptl_crystal_description prism
_exptl_crystal_F_000 1416
_exptl_crystal_size_max 0.180
_exptl_crystal_size_mid 0.120
_exptl_crystal_size_min 0.030
_refine_diff_density_max 1.256
_refine_diff_density_min -1.225
_refine_diff_density_rms 0.150
_refine_ls_extinction_method none
_refine_ls_goodness_of_fit_ref 1.065
_refine_ls_hydrogen_treatment constr
_refine_ls_matrix_type full
_refine_ls_number_parameters 313
_refine_ls_number_reflns 5598
_refine_ls_number_restraints 0
_refine_ls_restrained_S_all 1.065
_refine_ls_R_factor_all 0.0887
_refine_ls_R_factor_gt 0.0554
_refine_ls_shift/su_max 0.000
_refine_ls_shift/su_mean 0.000
_refine_ls_structure_factor_coef Fsqd
_refine_ls_weighting_details 'w=1/[\s^2^(Fo^2^)+(0.0353P)^2^+8.6724P] where P=(Fo^2^+2Fc^2^)/3'
_refine_ls_weighting_scheme calc
_refine_ls_wR_factor_gt 0.1010
_refine_ls_wR_factor_ref 0.1110
_reflns_Friedel_coverage 0.000
_reflns_number_gt 3994
_reflns_number_total 5598
_reflns_threshold_expression 'I > 2\s(I)'
_cod_data_source_file cs0c03295_si_004.cif
_cod_data_source_block 1_VPX141
_cod_depositor_comments 'Adding full bibliography for 4518198--4518199.cif.'
_cod_original_sg_symbol_H-M 'P 21/c'
_cod_database_code 4518199
_shelx_shelxl_version_number 2014/7
_shelx_space_group_comment
;
The symmetry employed for this shelxl refinement is uniquely defined
by the following loop, which should always be used as a source of
symmetry information in preference to the above space-group names.
They are only intended as comments.
;

loop_
_space_group_symop_operation_xyz
'x, y, z'
'-x, y+1/2, -z+1/2'
'-x, -y, -z'
'x, -y-1/2, z-1/2'

loop_
_atom_site_label
_atom_site_type_symbol
_atom_site_fract_x
_atom_site_fract_y
_atom_site_fract_z
_atom_site_U_iso_or_equiv
_atom_site_adp_type
_atom_site_occupancy
_atom_site_site_symmetry_order
_atom_site_calc_flag
_atom_site_refinement_flags_posn
_atom_site_refinement_flags_adp
_atom_site_refinement_flags_occupancy
_atom_site_disorder_assembly
_atom_site_disorder_group
C1 C 0.6220(4) -0.0514(6) 0.1877(4) 0.0169(14) Uani 1 1 d . . . . .
C5 C 0.6002(4) -0.1638(5) 0.1742(5) 0.0167(14) Uani 1 1 d . . . . .
C6 C 0.5440(4) 0.1180(5) 0.1501(5) 0.0158(14) Uani 1 1 d . . . . .
C7 C 0.6222(4) 0.1617(5) 0.2010(5) 0.0171(14) Uani 1 1 d . . . . .
C8 C 0.6247(4) 0.2765(5) 0.2182(5) 0.0189(15) Uani 1 1 d . . . . .
H8 H 0.6762 0.3119 0.2544 0.023 Uiso 1 1 calc R U . . .
C9 C 0.5528(4) 0.3397(6) 0.1830(5) 0.0212(15) Uani 1 1 d . . . . .
H9 H 0.5563 0.4179 0.1940 0.025 Uiso 1 1 calc R U . . .
C10 C 0.4763(4) 0.2910(6) 0.1324(5) 0.0223(16) Uani 1 1 d . . . . .
H10 H 0.4277 0.3350 0.1091 0.027 Uiso 1 1 calc R U . . .
C11 C 0.4717(4) 0.1767(6) 0.1162(5) 0.0221(16) Uani 1 1 d . . . . .
H11 H 0.4201 0.1405 0.0828 0.027 Uiso 1 1 calc R U . . .
C12 C 0.6528(4) -0.2625(5) 0.2145(5) 0.0181(15) Uani 1 1 d . . . . .
C13 C 0.6495(4) -0.3545(5) 0.1533(5) 0.0232(16) Uani 1 1 d . . . . .
H13 H 0.6106 -0.3568 0.0835 0.028 Uiso 1 1 calc R U . . .
C14 C 0.7027(5) -0.4431(6) 0.1937(5) 0.0271(17) Uani 1 1 d . . . . .
H14 H 0.6993 -0.5064 0.1516 0.033 Uiso 1 1 calc R U . . .
C15 C 0.7603(5) -0.4407(6) 0.2936(6) 0.0286(17) Uani 1 1 d . . . . .
H15 H 0.7969 -0.5016 0.3204 0.034 Uiso 1 1 calc R U . . .
C16 C 0.7647(4) -0.3491(6) 0.3550(5) 0.0242(16) Uani 1 1 d . . . . .
H16 H 0.8044 -0.3471 0.4243 0.029 Uiso 1 1 calc R U . . .
C17 C 0.7118(4) -0.2608(5) 0.3163(5) 0.0177(15) Uani 1 1 d . . . . .
H17 H 0.7153 -0.1982 0.3591 0.021 Uiso 1 1 calc R U . . .
C18 C 0.4625(4) -0.2652(6) 0.0922(5) 0.0217(16) Uani 1 1 d . . . . .
H18A H 0.4080 -0.2445 0.0894 0.033 Uiso 1 1 calc R U . . .
H18B H 0.4855 -0.3248 0.1431 0.033 Uiso 1 1 calc R U . . .
H18C H 0.4575 -0.2912 0.0237 0.033 Uiso 1 1 calc R U . . .
C19 C 0.7781(4) 0.0636(5) 0.1408(5) 0.0192(15) Uani 1 1 d . . . . .
C20 C 0.8085(4) -0.0372(6) 0.1999(5) 0.0195(14) Uani 1 1 d . . . . .
C21 C 0.8498(4) -0.0077(5) 0.3044(5) 0.0188(15) Uani 1 1 d . . . . .
C22 C 0.8486(4) 0.1124(6) 0.3121(5) 0.0221(16) Uani 1 1 d . . . . .
C23 C 0.8077(4) 0.1561(5) 0.2106(5) 0.0177(14) Uani 1 1 d . . . . .
C24 C 0.7409(5) 0.0733(6) 0.0249(5) 0.0280(17) Uani 1 1 d . . . . .
H24A H 0.7148 0.1463 0.0051 0.042 Uiso 1 1 calc R U . . .
H24B H 0.6995 0.0149 -0.0043 0.042 Uiso 1 1 calc R U . . .
H24C H 0.7842 0.0650 -0.0018 0.042 Uiso 1 1 calc R U . . .
C25 C 0.8010(5) -0.1512(6) 0.1515(6) 0.0257(17) Uani 1 1 d . . . . .
H25A H 0.8406 -0.1578 0.1186 0.038 Uiso 1 1 calc R U . . .
H25B H 0.7450 -0.1613 0.0992 0.038 Uiso 1 1 calc R U . . .
H25C H 0.8127 -0.2082 0.2052 0.038 Uiso 1 1 calc R U . . .
C26 C 0.8950(4) -0.0841(6) 0.3934(6) 0.0267(17) Uani 1 1 d . . . . .
H26A H 0.8816 -0.1615 0.3712 0.040 Uiso 1 1 calc R U . . .
H26B H 0.8784 -0.0683 0.4509 0.040 Uiso 1 1 calc R U . . .
H26C H 0.9545 -0.0725 0.4162 0.040 Uiso 1 1 calc R U . . .
C27 C 0.8911(5) 0.1777(6) 0.4099(5) 0.0305(18) Uani 1 1 d . . . . .
H27A H 0.9502 0.1819 0.4252 0.046 Uiso 1 1 calc R U . . .
H27B H 0.8828 0.1409 0.4673 0.046 Uiso 1 1 calc R U . . .
H27C H 0.8680 0.2530 0.4009 0.046 Uiso 1 1 calc R U . . .
C28 C 0.7999(5) 0.2756(6) 0.1795(6) 0.0272(17) Uani 1 1 d . . . . .
H28A H 0.8078 0.3223 0.2400 0.041 Uiso 1 1 calc R U . . .
H28B H 0.7450 0.2891 0.1257 0.041 Uiso 1 1 calc R U . . .
H28C H 0.8418 0.2940 0.1525 0.041 Uiso 1 1 calc R U . . .
C29 C 0.0023(5) 0.0485(7) 0.2073(6) 0.042(2) Uani 1 1 d . . . . .
H29 H -0.0493 0.0417 0.2202 0.050 Uiso 1 1 calc R U . . .
N2 N 0.5469(3) -0.0008(4) 0.1422(4) 0.0139(11) Uani 1 1 d . . . . .
N3 N 0.4826(3) -0.0680(5) 0.1022(4) 0.0195(12) Uani 1 1 d . . . . .
N4 N 0.5174(3) -0.1680(4) 0.1226(4) 0.0166(12) Uani 1 1 d . . . . .
Cl1 Cl -0.00096(17) 0.1744(2) 0.1451(2) 0.0702(8) Uani 1 1 d . . . . .
Cl3 Cl 0.00483(16) -0.0629(2) 0.1265(2) 0.0639(7) Uani 1 1 d . . . . .
Cl4 Cl 0.08553(15) 0.0417(2) 0.32594(17) 0.0553(6) Uani 1 1 d . . . . .
Rh Rh 0.71858(3) 0.05160(4) 0.24834(4) 0.01393(13) Uani 1 1 d . . . . .
I I 0.70652(3) 0.03806(4) 0.43122(3) 0.02397(13) Uani 1 1 d . . . . .

loop_
_atom_site_aniso_label
_atom_site_aniso_U_11
_atom_site_aniso_U_22
_atom_site_aniso_U_33
_atom_site_aniso_U_23
_atom_site_aniso_U_13
_atom_site_aniso_U_12
C1 0.026(4) 0.021(3) 0.008(3) -0.001(3) 0.011(3) -0.001(3)
C5 0.021(4) 0.019(3) 0.015(3) -0.001(3) 0.011(3) 0.000(3)
C6 0.020(4) 0.018(3) 0.012(3) 0.003(3) 0.009(3) 0.005(3)
C7 0.022(4) 0.021(4) 0.009(3) 0.008(3) 0.007(3) 0.004(3)
C8 0.026(4) 0.017(3) 0.017(3) -0.001(3) 0.013(3) 0.000(3)
C9 0.037(4) 0.016(3) 0.019(4) 0.003(3) 0.019(3) 0.005(3)
C10 0.032(4) 0.024(4) 0.016(3) 0.009(3) 0.014(3) 0.015(3)
C11 0.021(4) 0.031(4) 0.016(4) 0.007(3) 0.008(3) 0.000(3)
C12 0.025(4) 0.012(3) 0.021(4) 0.003(3) 0.015(3) -0.002(3)
C13 0.035(4) 0.017(4) 0.018(4) -0.001(3) 0.011(3) -0.003(3)
C14 0.047(5) 0.014(4) 0.027(4) -0.003(3) 0.022(4) 0.002(3)
C15 0.041(5) 0.018(4) 0.032(4) 0.006(3) 0.020(4) 0.005(3)
C16 0.032(4) 0.024(4) 0.019(4) 0.005(3) 0.013(3) 0.002(3)
C17 0.029(4) 0.011(3) 0.018(4) 0.001(3) 0.015(3) 0.000(3)
C18 0.021(4) 0.024(4) 0.019(4) -0.003(3) 0.007(3) -0.008(3)
C19 0.022(4) 0.021(4) 0.022(4) 0.000(3) 0.017(3) -0.001(3)
C20 0.020(3) 0.017(3) 0.025(3) -0.002(3) 0.013(3) -0.003(3)
C21 0.015(4) 0.018(3) 0.025(4) 0.003(3) 0.010(3) 0.002(3)
C22 0.017(4) 0.021(4) 0.025(4) 0.000(3) 0.003(3) -0.002(3)
C23 0.013(3) 0.018(3) 0.020(4) 0.000(3) 0.005(3) 0.000(3)
C24 0.034(4) 0.033(4) 0.018(4) 0.001(3) 0.013(3) 0.001(3)
C25 0.035(5) 0.016(4) 0.035(4) -0.004(3) 0.024(4) 0.002(3)
C26 0.024(4) 0.026(4) 0.027(4) 0.008(3) 0.007(3) 0.002(3)
C27 0.035(5) 0.027(4) 0.024(4) -0.007(3) 0.006(4) -0.006(3)
C28 0.029(4) 0.022(4) 0.031(4) 0.005(3) 0.011(4) 0.004(3)
C29 0.036(5) 0.046(5) 0.046(5) 0.008(5) 0.020(4) 0.003(4)
N2 0.015(3) 0.018(3) 0.009(3) 0.000(2) 0.006(2) -0.001(2)
N3 0.019(3) 0.022(3) 0.019(3) -0.001(2) 0.009(2) -0.002(2)
N4 0.021(3) 0.020(3) 0.011(3) 0.000(2) 0.008(2) -0.003(2)
Cl1 0.0629(18) 0.0564(17) 0.087(2) 0.0334(15) 0.0245(16) 0.0078(14)
Cl3 0.0557(16) 0.0698(18) 0.0658(17) -0.0208(14) 0.0234(13) -0.0051(14)
Cl4 0.0628(16) 0.0670(16) 0.0378(12) 0.0025(12) 0.0214(11) 0.0074(14)
Rh 0.0176(3) 0.0112(2) 0.0120(2) 0.0001(2) 0.0049(2) 0.0001(2)
I 0.0336(3) 0.0213(2) 0.0182(2) -0.0012(2) 0.0115(2) 0.0016(2)

loop_
_atom_type_symbol
_atom_type_description
_atom_type_scat_dispersion_real
_atom_type_scat_dispersion_imag
_atom_type_scat_source
C C 0.0033 0.0016 'International Tables Vol C Tables 4.2.6.8 and 6.1.1.4'
H H 0.0000 0.0000 'International Tables Vol C Tables 4.2.6.8 and 6.1.1.4'
N N 0.0061 0.0033 'International Tables Vol C Tables 4.2.6.8 and 6.1.1.4'
Cl Cl 0.1484 0.1585 'International Tables Vol C Tables 4.2.6.8 and 6.1.1.4'
Rh Rh -1.1178 0.9187 'International Tables Vol C Tables 4.2.6.8 and 6.1.1.4'
I I -0.4742 1.8119 'International Tables Vol C Tables 4.2.6.8 and 6.1.1.4'

loop_
_geom_angle_atom_site_label_1
_geom_angle_atom_site_label_2
_geom_angle_atom_site_label_3
_geom_angle
_geom_angle_site_symmetry_1
_geom_angle_site_symmetry_3
_geom_angle_publ_flag
N2 C1 C5 101.7(5) . . ?
N2 C1 Rh 115.5(5) . . ?
C5 C1 Rh 142.8(5) . . ?
N4 C5 C1 106.8(6) . . ?
N4 C5 C12 124.0(6) . . ?
C1 C5 C12 128.9(6) . . ?
C11 C6 C7 126.0(6) . . ?
C11 C6 N2 122.8(6) . . ?
C7 C6 N2 111.1(6) . . ?
C6 C7 C8 114.9(6) . . ?
C6 C7 Rh 117.0(5) . . ?
C8 C7 Rh 128.0(5) . . ?
C9 C8 C7 121.0(6) . . ?
C9 C8 H8 119.5 . . ?
C7 C8 H8 119.5 . . ?
C10 C9 C8 121.3(6) . . ?
C10 C9 H9 119.3 . . ?
C8 C9 H9 119.3 . . ?
C9 C10 C11 119.0(6) . . ?
C9 C10 H10 120.5 . . ?
C11 C10 H10 120.5 . . ?
C6 C11 C10 117.8(7) . . ?
C6 C11 H11 121.1 . . ?
C10 C11 H11 121.1 . . ?
C13 C12 C17 118.6(6) . . ?
C13 C12 C5 122.5(6) . . ?
C17 C12 C5 118.8(6) . . ?
C14 C13 C12 120.2(6) . . ?
C14 C13 H13 119.9 . . ?
C12 C13 H13 119.9 . . ?
C15 C14 C13 120.9(7) . . ?
C15 C14 H14 119.6 . . ?
C13 C14 H14 119.6 . . ?
C14 C15 C16 119.5(7) . . ?
C14 C15 H15 120.3 . . ?
C16 C15 H15 120.3 . . ?
C17 C16 C15 120.4(7) . . ?
C17 C16 H16 119.8 . . ?
C15 C16 H16 119.8 . . ?
C16 C17 C12 120.5(6) . . ?
C16 C17 H17 119.7 . . ?
C12 C17 H17 119.7 . . ?
N4 C18 H18A 109.5 . . ?
N4 C18 H18B 109.5 . . ?
H18A C18 H18B 109.5 . . ?
N4 C18 H18C 109.5 . . ?
H18A C18 H18C 109.5 . . ?
H18B C18 H18C 109.5 . . ?
C23 C19 C20 107.7(6) . . ?
C23 C19 C24 124.4(6) . . ?
C20 C19 C24 126.3(6) . . ?
C23 C19 Rh 73.8(4) . . ?
C20 C19 Rh 73.5(4) . . ?
C24 C19 Rh 129.7(5) . . ?
C21 C20 C19 108.1(6) . . ?
C21 C20 C25 128.1(6) . . ?
C19 C20 C25 123.6(6) . . ?
C21 C20 Rh 72.5(4) . . ?
C19 C20 Rh 68.0(4) . . ?
C25 C20 Rh 128.6(5) . . ?
C20 C21 C22 108.3(6) . . ?
C20 C21 C26 127.0(6) . . ?
C22 C21 C26 124.5(6) . . ?
C20 C21 Rh 71.0(4) . . ?
C22 C21 Rh 70.5(4) . . ?
C26 C21 Rh 128.4(5) . . ?
C23 C22 C21 108.1(6) . . ?
C23 C22 C27 126.7(6) . . ?
C21 C22 C27 125.0(6) . . ?
C23 C22 Rh 71.5(4) . . ?
C21 C22 Rh 71.7(4) . . ?
C27 C22 Rh 127.1(5) . . ?
C22 C23 C19 107.6(6) . . ?
C22 C23 C28 126.9(6) . . ?
C19 C23 C28 125.4(6) . . ?
C22 C23 Rh 71.4(4) . . ?
C19 C23 Rh 68.0(4) . . ?
C28 C23 Rh 128.2(5) . . ?
C19 C24 H24A 109.5 . . ?
C19 C24 H24B 109.5 . . ?
H24A C24 H24B 109.5 . . ?
C19 C24 H24C 109.5 . . ?
H24A C24 H24C 109.5 . . ?
H24B C24 H24C 109.5 . . ?
C20 C25 H25A 109.5 . . ?
C20 C25 H25B 109.5 . . ?
H25A C25 H25B 109.5 . . ?
C20 C25 H25C 109.5 . . ?
H25A C25 H25C 109.5 . . ?
H25B C25 H25C 109.5 . . ?
C21 C26 H26A 109.5 . . ?
C21 C26 H26B 109.5 . . ?
H26A C26 H26B 109.5 . . ?
C21 C26 H26C 109.5 . . ?
H26A C26 H26C 109.5 . . ?
H26B C26 H26C 109.5 . . ?
C22 C27 H27A 109.5 . . ?
C22 C27 H27B 109.5 . . ?
H27A C27 H27B 109.5 . . ?
C22 C27 H27C 109.5 . . ?
H27A C27 H27C 109.5 . . ?
H27B C27 H27C 109.5 . . ?
C23 C28 H28A 109.5 . . ?
C23 C28 H28B 109.5 . . ?
H28A C28 H28B 109.5 . . ?
C23 C28 H28C 109.5 . . ?
H28A C28 H28C 109.5 . . ?
H28B C28 H28C 109.5 . . ?
Cl4 C29 Cl1 111.8(5) . . ?
Cl4 C29 Cl3 110.8(5) . . ?
Cl1 C29 Cl3 110.1(5) . . ?
Cl4 C29 H29 108.0 . . ?
Cl1 C29 H29 108.0 . . ?
Cl3 C29 H29 108.0 . . ?
N3 N2 C1 116.0(5) . . ?
N3 N2 C6 126.2(5) . . ?
C1 N2 C6 117.6(6) . . ?
N2 N3 N4 102.4(5) . . ?
N3 N4 C5 113.1(5) . . ?
N3 N4 C18 117.5(5) . . ?
C5 N4 C18 129.4(6) . . ?
C1 Rh C7 78.6(3) . . ?
C1 Rh C19 108.1(2) . . ?
C7 Rh C19 107.5(2) . . ?
C1 Rh C20 99.4(2) . . ?
C7 Rh C20 144.1(2) . . ?
C19 Rh C20 38.5(2) . . ?
C1 Rh C22 160.1(3) . . ?
C7 Rh C22 120.7(3) . . ?
C19 Rh C22 63.3(3) . . ?
C20 Rh C22 62.3(2) . . ?
C1 Rh C23 143.8(2) . . ?
C7 Rh C23 97.6(2) . . ?
C19 Rh C23 38.2(2) . . ?
C20 Rh C23 62.9(2) . . ?
C22 Rh C23 37.1(2) . . ?
C1 Rh C21 122.6(3) . . ?
C7 Rh C21 158.1(3) . . ?
C19 Rh C21 63.1(2) . . ?
C20 Rh C21 36.5(2) . . ?
C22 Rh C21 37.7(2) . . ?
C23 Rh C21 62.4(2) . . ?
C1 Rh I 89.65(16) . . ?
C7 Rh I 88.89(17) . . ?
C19 Rh I 157.61(18) . . ?
C20 Rh I 126.97(17) . . ?
C22 Rh I 95.37(18) . . ?
C23 Rh I 126.47(17) . . ?
C21 Rh I 96.07(17) . . ?

loop_
_geom_bond_atom_site_label_1
_geom_bond_atom_site_label_2
_geom_bond_distance
_geom_bond_site_symmetry_2
_geom_bond_publ_flag
C1 N2 1.367(8) . ?
C1 C5 1.398(9) . ?
C1 Rh 2.005(6) . ?
C5 N4 1.354(8) . ?
C5 C12 1.475(9) . ?
C6 C11 1.370(9) . ?
C6 C7 1.384(9) . ?
C6 N2 1.434(8) . ?
C7 C8 1.399(9) . ?
C7 Rh 2.048(7) . ?
C8 C9 1.392(9) . ?
C8 H8 0.9500 . ?
C9 C10 1.384(10) . ?
C9 H9 0.9500 . ?
C10 C11 1.390(9) . ?
C10 H10 0.9500 . ?
C11 H11 0.9500 . ?
C12 C13 1.387(9) . ?
C12 C17 1.397(9) . ?
C13 C14 1.385(9) . ?
C13 H13 0.9500 . ?
C14 C15 1.369(10) . ?
C14 H14 0.9500 . ?
C15 C16 1.382(9) . ?
C15 H15 0.9500 . ?
C16 C17 1.377(9) . ?
C16 H16 0.9500 . ?
C17 H17 0.9500 . ?
C18 N4 1.470(8) . ?
C18 H18A 0.9800 . ?
C18 H18B 0.9800 . ?
C18 H18C 0.9800 . ?
C19 C23 1.437(9) . ?
C19 C20 1.447(9) . ?
C19 C24 1.500(9) . ?
C19 Rh 2.157(6) . ?
C20 C21 1.402(9) . ?
C20 C25 1.512(9) . ?
C20 Rh 2.230(6) . ?
C21 C22 1.449(9) . ?
C21 C26 1.502(9) . ?
C21 Rh 2.249(7) . ?
C22 C23 1.421(9) . ?
C22 C27 1.501(9) . ?
C22 Rh 2.233(7) . ?
C23 C28 1.492(9) . ?
C23 Rh 2.234(7) . ?
C24 H24A 0.9800 . ?
C24 H24B 0.9800 . ?
C24 H24C 0.9800 . ?
C25 H25A 0.9800 . ?
C25 H25B 0.9800 . ?
C25 H25C 0.9800 . ?
C26 H26A 0.9800 . ?
C26 H26B 0.9800 . ?
C26 H26C 0.9800 . ?
C27 H27A 0.9800 . ?
C27 H27B 0.9800 . ?
C27 H27C 0.9800 . ?
C28 H28A 0.9800 . ?
C28 H28B 0.9800 . ?
C28 H28C 0.9800 . ?
C29 Cl4 1.735(8) . ?
C29 Cl1 1.737(9) . ?
C29 Cl3 1.766(9) . ?
C29 H29 1.0000 . ?
N2 N3 1.324(7) . ?
N3 N4 1.329(7) . ?
Rh I 2.6630(7) . ?
